data_2206531
loop_
_publ_author_name
'Giuseppe Agrifoglio'
'Arqu\'imedes R. Karam'
'Edgar L. Catar\'i'
'Teresa Gonz\'alez'
'Reinaldo Atencio'

_publ_section_title
;
 2,6-Bis(3,4,5-trimethylpyrazol-1-ylmethyl)pyridine
;
_journal_coeditor_code RZ6100
_journal_issue 8
_journal_name_full 'Acta Crystallographica Section E'
_journal_page_first o2613
_journal_page_last o2616
_journal_paper_doi 10.1107/S1600536805022427
_journal_volume 61
_journal_year 2005
_chemical_formula_iupac 'C19 H25 N5'
_chemical_formula_moiety 'C19 H25 N5'
_chemical_formula_sum 'C19 H25 N5'
_chemical_formula_weight 323.44
_chemical_name_systematic
;
2,6-Bis(3,4,5-trimethylpyrazol-1-ylmethyl)pyridine
;
_space_group_IT_number 14
_symmetry_cell_setting monoclinic
_symmetry_space_group_name_Hall '-P 2ybc'
_symmetry_space_group_name_H-M 'P 1 21/c 1'
_atom_sites_solution_hydrogens geom
_atom_sites_solution_primary direct
_atom_sites_solution_secondary difmap
_cell_angle_alpha 90.00
_cell_angle_beta 92.53(3)
_cell_angle_gamma 90.00
_cell_formula_units_Z 4
_cell_length_a 6.7834(14)
_cell_length_b 17.953(4)
_cell_length_c 15.247(3)
_cell_measurement_reflns_used 19
_cell_measurement_temperature 298(2)
_cell_measurement_theta_max 16.460
_cell_measurement_theta_min 7.310
_cell_volume 1855.0(7)
_computing_cell_refinement 'MSC/AFC Diffractometer Control Software'
_computing_data_collection
;
MSC/AFC Diffractometer Control Software  (Molecular Structure Corporation,
1993)
;
_computing_data_reduction
;
TEXSAN (Molecular Structure Corporation, 1999)
;
_computing_molecular_graphics SHELXLTL-NT
_computing_publication_material SHELXLTL-NT
_computing_structure_refinement SHELXLTL-NT
_computing_structure_solution 'SHELXLTL-NT (Bruker, 1998)'
_diffrn_ambient_temperature 298(2)
_diffrn_measured_fraction_theta_full 0.998
_diffrn_measured_fraction_theta_max 0.998
_diffrn_measurement_device_type 'Rigaku AFC-7S'
_diffrn_measurement_method \w-2\q
_diffrn_radiation_monochromator graphite
_diffrn_radiation_source 'Normal-focus sealed tube'
_diffrn_radiation_type MoK\a
_diffrn_radiation_wavelength 0.71073
_diffrn_reflns_av_R_equivalents 0.1303
_diffrn_reflns_av_sigmaI/netI 0.1403
_diffrn_reflns_limit_h_max 8
_diffrn_reflns_limit_h_min 0
_diffrn_reflns_limit_k_max 21
_diffrn_reflns_limit_k_min 0
_diffrn_reflns_limit_l_max 18
_diffrn_reflns_limit_l_min -18
_diffrn_reflns_number 3547
_diffrn_reflns_theta_full 25.01
_diffrn_reflns_theta_max 25.01
_diffrn_reflns_theta_min 1.75
_diffrn_standards_decay_% 0
_diffrn_standards_interval_count 150
_diffrn_standards_number 3
_exptl_absorpt_coefficient_mu 0.072
_exptl_absorpt_correction_T_max 0.9858
_exptl_absorpt_correction_T_min 0.9719
_exptl_absorpt_correction_type psi-scan
_exptl_absorpt_process_details '(North <i>et al.</i>, 1968)'
_exptl_crystal_colour colourless
_exptl_crystal_density_diffrn 1.158
_exptl_crystal_density_method 'not measured'
_exptl_crystal_description Irregular
_exptl_crystal_F_000 696
_exptl_crystal_size_max 0.40
_exptl_crystal_size_mid 0.30
_exptl_crystal_size_min 0.20
_refine_diff_density_max 0.221
_refine_diff_density_min -0.235
_refine_ls_extinction_method none
_refine_ls_goodness_of_fit_ref 0.988
_refine_ls_hydrogen_treatment constr
_refine_ls_matrix_type full
_refine_ls_number_parameters 217
_refine_ls_number_reflns 3254
_refine_ls_number_restraints 0
_refine_ls_restrained_S_all 0.988
_refine_ls_R_factor_all 0.2352
_refine_ls_R_factor_gt 0.0938
_refine_ls_shift/su_max 0.000
_refine_ls_shift/su_mean 0.000
_refine_ls_structure_factor_coef Fsqd
_refine_ls_weighting_details 'calc w = 1/[\s^2^(Fo^2^)+(0.1343P)^2^] where P = (Fo^2^+2Fc^2^)/3'
_refine_ls_weighting_scheme calc
_refine_ls_wR_factor_gt 0.2122
_refine_ls_wR_factor_ref 0.2954
_reflns_number_gt 1223
_reflns_number_total 3254
_reflns_threshold_expression I>2\s(I)
_cod_data_source_file rz6100.cif
_cod_data_source_block I
_cod_original_cell_volume 1855.0(6)
_cod_original_sg_symbol_H-M 'P 21/c'
_cod_database_code 2206531
_cod_database_fobs_code 2206531

loop_
_symmetry_equiv_pos_as_xyz
'x, y, z'
'-x, y+1/2, -z+1/2'
'-x, -y, -z'
'x, -y+1/2, z+1/2'

loop_
_atom_site_label
_atom_site_fract_x
_atom_site_fract_y
_atom_site_fract_z
_atom_site_U_iso_or_equiv
_atom_site_adp_type
_atom_site_calc_flag
_atom_site_refinement_flags
_atom_site_occupancy
_atom_site_type_symbol
N1 0.4507(6) 0.2847(3) 0.4073(3) 0.0516(13) Uani d . 1 N
N2 0.1573(6) 0.2946(3) 0.1992(3) 0.0544(14) Uani d . 1 N
N3 0.2552(7) 0.3147(3) 0.1278(3) 0.0667(15) Uani d . 1 N
N4 0.7248(7) 0.3402(3) 0.6114(3) 0.0555(14) Uani d . 1 N
N5 0.6176(7) 0.3573(3) 0.6802(3) 0.0594(14) Uani d . 1 N
C1 0.5436(8) 0.3313(4) 0.4651(4) 0.0493(15) Uani d . 1 C
C2 0.5478(9) 0.4064(4) 0.4535(4) 0.0612(17) Uani d . 1 C
H2A 0.6152 0.4365 0.4944 0.073 Uiso calc R 1 H
C3 0.4519(9) 0.4379(4) 0.3807(4) 0.0618(18) Uani d . 1 C
H3A 0.4538 0.4891 0.3717 0.074 Uiso calc R 1 H
C4 0.3532(9) 0.3912(4) 0.3218(4) 0.0607(18) Uani d . 1 C
H4A 0.2839 0.4105 0.2730 0.073 Uiso calc R 1 H
C5 0.3590(8) 0.3157(4) 0.3366(4) 0.0491(15) Uani d . 1 C
C6 0.2659(8) 0.2602(4) 0.2722(4) 0.0581(17) Uani d . 1 C
H6A 0.3689 0.2291 0.2496 0.070 Uiso calc R 1 H
H6B 0.1773 0.2282 0.3033 0.070 Uiso calc R 1 H
C7 -0.0283(8) 0.3228(4) 0.1976(4) 0.0565(17) Uani d . 1 C
C8 -0.0565(9) 0.3604(4) 0.1207(4) 0.0586(17) Uani d . 1 C
C9 0.1253(10) 0.3548(4) 0.0788(4) 0.0667(19) Uani d . 1 C
C10 -0.1642(9) 0.3103(4) 0.2688(4) 0.086(2) Uani d . 1 C
H10A -0.0986 0.2817 0.3146 0.130 Uiso calc R 1 H
H10B -0.2782 0.2835 0.2463 0.130 Uiso calc R 1 H
H10C -0.2045 0.3573 0.2919 0.130 Uiso calc R 1 H
C11 -0.2379(10) 0.4030(4) 0.0865(5) 0.090(2) Uani d . 1 C
H11A -0.3407 0.3983 0.1274 0.134 Uiso calc R 1 H
H11B -0.2825 0.3829 0.0307 0.134 Uiso calc R 1 H
H11C -0.2050 0.4546 0.0797 0.134 Uiso calc R 1 H
C12 0.1788(12) 0.3834(5) -0.0080(5) 0.111(3) Uani d . 1 C
H12A 0.3129 0.3702 -0.0185 0.166 Uiso calc R 1 H
H12B 0.1654 0.4367 -0.0091 0.166 Uiso calc R 1 H
H12C 0.0928 0.3620 -0.0529 0.166 Uiso calc R 1 H
C13 0.6404(8) 0.2918(4) 0.5434(4) 0.0607(17) Uani d . 1 C
H13A 0.5430 0.2600 0.5692 0.073 Uiso calc R 1 H
H13B 0.7441 0.2599 0.5228 0.073 Uiso calc R 1 H
C14 0.7364(10) 0.3999(4) 0.7313(4) 0.0592(17) Uani d . 1 C
C15 0.9199(9) 0.4098(4) 0.6937(4) 0.0588(17) Uani d . 1 C
C16 0.9068(9) 0.3723(4) 0.6173(4) 0.0592(17) Uani d . 1 C
C17 0.6689(11) 0.4286(4) 0.8168(4) 0.091(2) Uani d . 1 C
H17A 0.5360 0.4124 0.8249 0.137 Uiso calc R 1 H
H17B 0.6735 0.4820 0.8168 0.137 Uiso calc R 1 H
H17C 0.7537 0.4098 0.8638 0.137 Uiso calc R 1 H
C18 1.0911(10) 0.4555(4) 0.7320(5) 0.095(3) Uani d . 1 C
H18A 1.1989 0.4534 0.6933 0.143 Uiso calc R 1 H
H18B 1.1325 0.4358 0.7883 0.143 Uiso calc R 1 H
H18C 1.0501 0.5063 0.7385 0.143 Uiso calc R 1 H
C19 1.0540(10) 0.3610(4) 0.5488(5) 0.091(2) Uani d . 1 C
H19A 1.1725 0.3879 0.5648 0.137 Uiso calc R 1 H
H19B 1.0008 0.3789 0.4934 0.137 Uiso calc R 1 H
H19C 1.0837 0.3089 0.5442 0.137 Uiso calc R 1 H

loop_
_atom_site_aniso_label
_atom_site_aniso_U_11
_atom_site_aniso_U_22
_atom_site_aniso_U_33
_atom_site_aniso_U_12
_atom_site_aniso_U_13
_atom_site_aniso_U_23
N1 0.045(3) 0.062(4) 0.047(3) 0.001(3) 0.000(2) 0.005(3)
N2 0.040(3) 0.072(4) 0.051(3) 0.001(3) -0.003(2) -0.006(3)
N3 0.059(3) 0.085(4) 0.056(3) 0.006(3) 0.002(3) 0.008(3)
N4 0.046(3) 0.068(4) 0.051(3) -0.005(3) -0.005(2) 0.005(3)
N5 0.049(3) 0.077(4) 0.051(3) -0.002(3) -0.004(3) 0.002(3)
C1 0.040(3) 0.061(4) 0.046(3) 0.003(3) -0.004(3) -0.002(3)
C2 0.062(4) 0.059(5) 0.061(4) 0.001(4) -0.007(3) -0.001(4)
C3 0.075(4) 0.047(4) 0.063(4) 0.013(3) -0.008(3) -0.001(3)
C4 0.056(4) 0.067(5) 0.058(4) 0.012(3) -0.013(3) 0.004(4)
C5 0.045(3) 0.053(4) 0.049(4) 0.011(3) 0.004(3) 0.003(3)
C6 0.045(3) 0.070(5) 0.058(4) 0.000(3) -0.010(3) -0.001(4)
C7 0.040(3) 0.068(4) 0.060(4) -0.002(3) -0.008(3) -0.017(4)
C8 0.054(4) 0.057(4) 0.063(4) 0.004(3) -0.021(3) -0.009(4)
C9 0.070(4) 0.076(5) 0.053(4) 0.000(4) -0.011(3) 0.007(4)
C10 0.053(4) 0.096(6) 0.112(6) -0.002(4) 0.020(4) -0.007(5)
C11 0.076(5) 0.077(5) 0.111(6) 0.014(4) -0.038(4) -0.005(5)
C12 0.135(7) 0.117(8) 0.080(6) 0.008(6) 0.010(5) 0.025(5)
C13 0.056(4) 0.064(4) 0.060(4) 0.004(3) -0.011(3) 0.002(4)
C14 0.063(4) 0.062(4) 0.051(4) 0.003(4) -0.015(3) -0.005(3)
C15 0.047(4) 0.066(5) 0.062(4) 0.001(3) -0.013(3) 0.003(4)
C16 0.042(3) 0.063(5) 0.073(5) 0.000(3) -0.003(3) 0.017(4)
C17 0.097(5) 0.101(6) 0.075(5) 0.000(5) -0.011(4) -0.016(5)
C18 0.071(5) 0.086(6) 0.127(6) -0.016(4) -0.023(4) -0.012(5)
C19 0.060(4) 0.108(7) 0.107(6) 0.008(4) 0.014(4) 0.009(5)

loop_
_atom_type_symbol
_atom_type_description
_atom_type_scat_dispersion_real
_atom_type_scat_dispersion_imag
_atom_type_scat_source
C C 0.0033 0.0016 'International Tables Vol C Tables 4.2.6.8 and 6.1.1.4'
H H 0.0000 0.0000 'International Tables Vol C Tables 4.2.6.8 and 6.1.1.4'
N N 0.0061 0.0033 'International Tables Vol C Tables 4.2.6.8 and 6.1.1.4'

loop_
_geom_angle_atom_site_label_1
_geom_angle_atom_site_label_2
_geom_angle_atom_site_label_3
_geom_angle
_geom_angle_publ_flag
C5 N1 C1 117.1(5) ?
N3 N2 C7 111.9(5) ?
N3 N2 C6 118.9(5) y
C7 N2 C6 128.0(5) y
C9 N3 N2 105.1(5) ?
N5 N4 C16 112.0(5) ?
N5 N4 C13 119.1(5) y
C16 N4 C13 128.9(5) y
C14 N5 N4 104.7(5) ?
N1 C1 C2 122.7(5) ?
N1 C1 C13 113.5(5) y
C2 C1 C13 123.8(6) y
C1 C2 C3 119.9(6) ?
C1 C2 H2A 120.0 ?
C3 C2 H2A 120.0 ?
C4 C3 C2 118.1(6) ?
C4 C3 H3A 121.0 ?
C2 C3 H3A 121.0 ?
C5 C4 C3 118.9(6) ?
C5 C4 H4A 120.5 ?
C3 C4 H4A 120.5 ?
N1 C5 C4 123.3(6) ?
N1 C5 C6 114.4(5) y
C4 C5 C6 122.3(5) ?
N2 C6 C5 113.7(5) y
N2 C6 H6A 108.8 ?
C5 C6 H6A 108.8 ?
N2 C6 H6B 108.8 ?
C5 C6 H6B 108.8 ?
H6A C6 H6B 107.7 ?
N2 C7 C8 107.3(5) ?
N2 C7 C10 122.6(6) ?
C8 C7 C10 130.1(6) ?
C7 C8 C9 105.2(5) ?
C7 C8 C11 128.7(6) ?
C9 C8 C11 126.0(6) ?
N3 C9 C8 110.5(5) ?
N3 C9 C12 120.3(7) ?
C8 C9 C12 129.1(6) ?
C7 C10 H10A 109.5 ?
C7 C10 H10B 109.5 ?
H10A C10 H10B 109.5 ?
C7 C10 H10C 109.5 ?
H10A C10 H10C 109.5 ?
H10B C10 H10C 109.5 ?
C8 C11 H11A 109.5 ?
C8 C11 H11B 109.5 ?
H11A C11 H11B 109.5 ?
C8 C11 H11C 109.5 ?
H11A C11 H11C 109.5 ?
H11B C11 H11C 109.5 ?
C9 C12 H12A 109.5 ?
C9 C12 H12B 109.5 ?
H12A C12 H12B 109.5 ?
C9 C12 H12C 109.5 ?
H12A C12 H12C 109.5 ?
H12B C12 H12C 109.5 ?
N4 C13 C1 115.3(5) y
N4 C13 H13A 108.5 ?
C1 C13 H13A 108.5 ?
N4 C13 H13B 108.5 ?
C1 C13 H13B 108.5 ?
H13A C13 H13B 107.5 ?
N5 C14 C15 110.9(5) ?
N5 C14 C17 120.4(6) ?
C15 C14 C17 128.7(6) ?
C16 C15 C14 105.3(5) ?
C16 C15 C18 128.6(6) ?
C14 C15 C18 126.1(6) ?
C15 C16 N4 107.1(5) ?
C15 C16 C19 130.8(6) ?
N4 C16 C19 122.0(6) ?
C14 C17 H17A 109.5 ?
C14 C17 H17B 109.5 ?
H17A C17 H17B 109.5 ?
C14 C17 H17C 109.5 ?
H17A C17 H17C 109.5 ?
H17B C17 H17C 109.5 ?
C15 C18 H18A 109.5 ?
C15 C18 H18B 109.5 ?
H18A C18 H18B 109.5 ?
C15 C18 H18C 109.5 ?
H18A C18 H18C 109.5 ?
H18B C18 H18C 109.5 ?
C16 C19 H19A 109.5 ?
C16 C19 H19B 109.5 ?
H19A C19 H19B 109.5 ?
C16 C19 H19C 109.5 ?
H19A C19 H19C 109.5 ?
H19B C19 H19C 109.5 ?

loop_
_geom_bond_atom_site_label_1
_geom_bond_atom_site_label_2
_geom_bond_distance
_geom_bond_publ_flag
N1 C5 1.341(6) y
N1 C1 1.351(7) y
N2 N3 1.350(6) y
N2 C7 1.357(7) y
N2 C6 1.445(6) y
N3 C9 1.340(7) y
N4 N5 1.339(6) y
N4 C16 1.361(7) y
N4 C13 1.452(7) y
N5 C14 1.337(7) y
C1 C2 1.361(8) y
C1 C13 1.513(7) y
C2 C3 1.382(8) y
C2 H2A 0.9300 ?
C3 C4 1.380(8) y
C3 H3A 0.9300 ?
C4 C5 1.374(8) y
C4 H4A 0.9300 ?
C5 C6 1.515(7) y
C6 H6A 0.9700 ?
C6 H6B 0.9700 ?
C7 C8 1.359(8) y
C7 C10 1.473(8) ?
C8 C9 1.417(8) y
C8 C11 1.521(8) ?
C9 C12 1.480(8) ?
C10 H10A 0.9600 ?
C10 H10B 0.9600 ?
C10 H10C 0.9600 ?
C11 H11A 0.9600 ?
C11 H11B 0.9600 ?
C11 H11C 0.9600 ?
C12 H12A 0.9600 ?
C12 H12B 0.9600 ?
C12 H12C 0.9600 ?
C13 H13A 0.9700 ?
C13 H13B 0.9700 ?
C14 C15 1.405(8) y
C14 C17 1.492(8) ?
C15 C16 1.346(8) y
C15 C18 1.517(8) ?
C16 C19 1.490(9) ?
C17 H17A 0.9600 ?
C17 H17B 0.9600 ?
C17 H17C 0.9600 ?
C18 H18A 0.9600 ?
C18 H18B 0.9600 ?
C18 H18C 0.9600 ?
C19 H19A 0.9600 ?
C19 H19B 0.9600 ?
C19 H19C 0.9600 ?

loop_
_geom_hbond_atom_site_label_D
_geom_hbond_atom_site_label_H
_geom_hbond_atom_site_label_A
_geom_hbond_site_symmetry_A
_geom_hbond_distance_DH
_geom_hbond_distance_HA
_geom_hbond_distance_DA
_geom_hbond_angle_DHA
_geom_hbond_publ_flag
C6 H6a N5 4_554 0.97 2.56 3.522(8) 175 y
C13 H13a N3 4_555 0.97 2.56 3.526(8) 173 y

loop_
_cod_related_entry_id
_cod_related_entry_database
_cod_related_entry_code
1 ChemSpider 21129058
